data_2201689
loop_
_publ_author_name
'Chen, Xuanhua'
'Guo, Rongwei'
'Zhou, Zhongyuan'

_publ_section_title
;
 Ethyl (<i>E</i>)-3-acetamido-2-butenoate
;
_journal_issue 10
_journal_name_full 'Acta Crystallographica Section E'
_journal_page_first o1157
_journal_page_last o1158
_journal_paper_doi 10.1107/S1600536802017373
_journal_volume 58
_journal_year 2002
_chemical_formula_iupac 'C8 H13 N O3'
_chemical_formula_moiety 'C8 H13 N O3'
_chemical_formula_sum 'C8 H13 N O3'
_chemical_formula_weight 171.19
_chemical_name_systematic
;
(E)-Ethyl 3-acetamido-2-butenoate
;
_space_group_IT_number 15
_symmetry_cell_setting monoclinic
_symmetry_space_group_name_Hall '-C 2yc'
_symmetry_space_group_name_H-M 'C 1 2/c 1'
_atom_sites_solution_hydrogens geom
_atom_sites_solution_primary direct
_atom_sites_solution_secondary difmap
_audit_creation_method SHELXL-97
_cell_angle_alpha 90.00
_cell_angle_beta 124.479(4)
_cell_angle_gamma 90.00
_cell_formula_units_Z 8
_cell_length_a 20.006(4)
_cell_length_b 9.545(2)
_cell_length_c 11.922(2)
_cell_measurement_reflns_used 2174
_cell_measurement_temperature 294(2)
_cell_measurement_theta_max 27.5
_cell_measurement_theta_min 1
_cell_volume 1876.7(6)
_computing_cell_refinement SMART
_computing_data_collection 'SMART (Siemens, 1995)'
_computing_data_reduction 'SHELXTL-NT (Siemens, 1995)'
_computing_molecular_graphics SHELXTL-NT
_computing_publication_material SHELXTL-NT
_computing_structure_refinement 'SHELXL97 (Sheldrick, 1997)'
_computing_structure_solution 'SHELXS97 (Sheldrick, 1997)'
_diffrn_ambient_temperature 294(2)
_diffrn_measured_fraction_theta_full 0.995
_diffrn_measured_fraction_theta_max 0.995
_diffrn_measurement_device_type 'Siemens SMART CCD area-detector'
_diffrn_measurement_method '\f and \w'
_diffrn_radiation_monochromator graphite
_diffrn_radiation_source 'fine-focus sealed tube'
_diffrn_radiation_type MoK\a
_diffrn_radiation_wavelength 0.71073
_diffrn_reflns_av_R_equivalents 0.0346
_diffrn_reflns_av_sigmaI/netI 0.0394
_diffrn_reflns_limit_h_max 25
_diffrn_reflns_limit_h_min -22
_diffrn_reflns_limit_k_max 12
_diffrn_reflns_limit_k_min -12
_diffrn_reflns_limit_l_max 15
_diffrn_reflns_limit_l_min -15
_diffrn_reflns_number 6283
_diffrn_reflns_theta_full 27.57
_diffrn_reflns_theta_max 27.57
_diffrn_reflns_theta_min 3.42
_diffrn_standards_interval_count 0
_diffrn_standards_interval_time 0
_diffrn_standards_number 0
_exptl_absorpt_coefficient_mu 0.093
_exptl_absorpt_correction_T_max 0.9908
_exptl_absorpt_correction_T_min 0.9692
_exptl_absorpt_correction_type empirical
_exptl_absorpt_process_details '(SADABS; Sheldrick, 1996)'
_exptl_crystal_colour colorless
_exptl_crystal_density_diffrn 1.212
_exptl_crystal_density_method 'not measured'
_exptl_crystal_description plate
_exptl_crystal_F_000 736
_exptl_crystal_size_max 0.34
_exptl_crystal_size_mid 0.28
_exptl_crystal_size_min 0.10
_refine_diff_density_max 0.202
_refine_diff_density_min -0.163
_refine_ls_extinction_method none
_refine_ls_goodness_of_fit_ref 1.045
_refine_ls_hydrogen_treatment constr
_refine_ls_matrix_type full
_refine_ls_number_parameters 112
_refine_ls_number_reflns 2162
_refine_ls_number_restraints 0
_refine_ls_restrained_S_all 1.045
_refine_ls_R_factor_all 0.1038
_refine_ls_R_factor_gt 0.0529
_refine_ls_shift/su_max <0.001
_refine_ls_shift/su_mean 0.000
_refine_ls_structure_factor_coef Fsqd
_refine_ls_weighting_details 'calc w = 1/[\s^2^(Fo^2^)+(0.07P)^2^] where P = (Fo^2^+2Fc^2^)/3'
_refine_ls_weighting_scheme calc
_refine_ls_wR_factor_gt 0.1332
_refine_ls_wR_factor_ref 0.1534
_reflns_number_gt 1053
_reflns_number_total 2162
_reflns_threshold_expression I>2\s(I)
_cod_data_source_file ww6044.cif
_cod_data_source_block I
_cod_original_sg_symbol_H-M 'C 2/c'
_cod_database_code 2201689
_cod_database_fobs_code 2201689

loop_
_symmetry_equiv_pos_as_xyz
'x, y, z'
'-x, y, -z+1/2'
'x+1/2, y+1/2, z'
'-x+1/2, y+1/2, -z+1/2'
'-x, -y, -z'
'x, -y, z-1/2'
'-x+1/2, -y+1/2, -z'
'x+1/2, -y+1/2, z-1/2'

loop_
_atom_site_label
_atom_site_fract_x
_atom_site_fract_y
_atom_site_fract_z
_atom_site_U_iso_or_equiv
_atom_site_adp_type
_atom_site_calc_flag
_atom_site_refinement_flags
_atom_site_occupancy
_atom_site_disorder_assembly
_atom_site_disorder_group
_atom_site_type_symbol
O1 0.24031(10) 0.98771(15) 0.21996(17) 0.0769(5) Uani d . 1 . . O
O2 0.43183(11) 0.88023(17) 0.06239(18) 0.0906(6) Uani d . 1 . . O
O3 0.40086(9) 1.09940(14) 0.08209(14) 0.0692(5) Uani d . 1 . . O
N1 0.27942(10) 0.77021(15) 0.20365(16) 0.0551(5) Uani d . 1 . . N
H1A 0.2724 0.6830 0.2123 0.066 Uiso calc R 1 . . H
C1 0.19104(15) 0.7954(2) 0.2785(3) 0.0819(8) Uani d . 1 . . C
H1B 0.1506 0.8600 0.2661 0.123 Uiso calc R 1 . . H
H1C 0.2267 0.7718 0.3732 0.123 Uiso calc R 1 . . H
H1D 0.1652 0.7120 0.2267 0.123 Uiso calc R 1 . . H
C2 0.23847(12) 0.8610(2) 0.2317(2) 0.0564(6) Uani d . 1 . . C
C3 0.33135(12) 0.79732(19) 0.16286(19) 0.0518(5) Uani d . 1 . . C
C4 0.34191(12) 0.9254(2) 0.1309(2) 0.0592(6) Uani d . 1 . . C
H4 0.3128 0.9984 0.1356 0.071 Uiso calc R 1 . . H
C5 0.39601(13) 0.9594(2) 0.0889(2) 0.0623(6) Uani d . 1 . . C
C6 0.45348(14) 1.1505(2) 0.0444(2) 0.0752(7) Uani d . 1 . . C
H6A 0.4350 1.1172 -0.0457 0.090 Uiso calc R 1 . . H
H6B 0.5084 1.1174 0.1085 0.090 Uiso calc R 1 . . H
C7 0.45111(17) 1.3072(3) 0.0457(3) 0.0932(9) Uani d . 1 . . C
H7A 0.3961 1.3385 -0.0140 0.140 Uiso calc R 1 . . H
H7B 0.4830 1.3443 0.0155 0.140 Uiso calc R 1 . . H
H7C 0.4728 1.3392 0.1365 0.140 Uiso calc R 1 . . H
C8 0.37290(14) 0.6677(2) 0.1617(2) 0.0690(6) Uani d . 1 . . C
H8A 0.4154 0.6928 0.1509 0.104 Uiso calc R 1 . . H
H8B 0.3344 0.6087 0.0874 0.104 Uiso calc R 1 . . H
H8C 0.3956 0.6182 0.2459 0.104 Uiso calc R 1 . . H

loop_
_atom_site_aniso_label
_atom_site_aniso_U_11
_atom_site_aniso_U_22
_atom_site_aniso_U_33
_atom_site_aniso_U_12
_atom_site_aniso_U_13
_atom_site_aniso_U_23
O1 0.1022(13) 0.0467(9) 0.1292(14) 0.0032(8) 0.0939(12) 0.0030(8)
O2 0.1093(14) 0.0831(11) 0.1347(15) 0.0115(10) 0.1024(14) 0.0118(10)
O3 0.0809(11) 0.0683(10) 0.0891(11) -0.0093(8) 0.0667(10) 0.0011(7)
N1 0.0636(11) 0.0454(8) 0.0789(11) -0.0032(8) 0.0538(10) -0.0026(8)
C1 0.1037(19) 0.0548(12) 0.141(2) -0.0015(12) 0.1015(19) 0.0013(13)
C2 0.0624(13) 0.0481(12) 0.0771(14) -0.0016(10) 0.0505(12) -0.0029(10)
C3 0.0489(11) 0.0585(12) 0.0567(12) -0.0010(9) 0.0350(11) -0.0044(9)
C4 0.0662(14) 0.0564(12) 0.0786(14) -0.0033(10) 0.0552(13) -0.0036(10)
C5 0.0644(14) 0.0699(14) 0.0705(14) -0.0014(11) 0.0489(13) 0.0012(11)
C6 0.0704(16) 0.0911(17) 0.0808(16) -0.0113(13) 0.0529(14) 0.0127(13)
C7 0.103(2) 0.0963(19) 0.0912(18) -0.0282(15) 0.0613(18) 0.0042(14)
C8 0.0747(15) 0.0631(13) 0.0928(16) 0.0095(11) 0.0615(14) 0.0032(11)

loop_
_atom_type_symbol
_atom_type_description
_atom_type_scat_dispersion_real
_atom_type_scat_dispersion_imag
_atom_type_scat_source
C C 0.0033 0.0016 'International Tables Vol C Tables 4.2.6.8 and 6.1.1.4'
H H 0.0000 0.0000 'International Tables Vol C Tables 4.2.6.8 and 6.1.1.4'
N N 0.0061 0.0033 'International Tables Vol C Tables 4.2.6.8 and 6.1.1.4'
O O 0.0106 0.0060 'International Tables Vol C Tables 4.2.6.8 and 6.1.1.4'

loop_
_geom_angle_atom_site_label_1
_geom_angle_atom_site_label_2
_geom_angle_atom_site_label_3
_geom_angle
_geom_angle_publ_flag
C5 O3 C6 116.38(17) ?
C2 N1 C3 129.64(16) ?
C2 N1 H1A 115.2 ?
C3 N1 H1A 115.2 ?
C2 C1 H1B 109.5 ?
C2 C1 H1C 109.5 ?
H1B C1 H1C 109.5 ?
C2 C1 H1D 109.5 ?
H1B C1 H1D 109.5 ?
H1C C1 H1D 109.5 ?
O1 C2 N1 122.88(17) yes
O1 C2 C1 121.88(17) yes
N1 C2 C1 115.24(17) ?
C4 C3 N1 122.61(17) ?
C4 C3 C8 125.27(18) yes
N1 C3 C8 112.12(16) yes
C3 C4 C5 124.71(19) yes
C3 C4 H4 117.6 ?
C5 C4 H4 117.6 ?
O2 C5 O3 122.39(18) ?
O2 C5 C4 128.1(2) yes
O3 C5 C4 109.46(17) yes
O3 C6 C7 107.52(19) ?
O3 C6 H6A 110.2 ?
C7 C6 H6A 110.2 ?
O3 C6 H6B 110.2 ?
C7 C6 H6B 110.2 ?
H6A C6 H6B 108.5 ?
C6 C7 H7A 109.5 ?
C6 C7 H7B 109.5 ?
H7A C7 H7B 109.5 ?
C6 C7 H7C 109.5 ?
H7A C7 H7C 109.5 ?
H7B C7 H7C 109.5 ?
C3 C8 H8A 109.5 ?
C3 C8 H8B 109.5 ?
H8A C8 H8B 109.5 ?
C3 C8 H8C 109.5 ?
H8A C8 H8C 109.5 ?
H8B C8 H8C 109.5 ?

loop_
_geom_bond_atom_site_label_1
_geom_bond_atom_site_label_2
_geom_bond_site_symmetry_2
_geom_bond_distance
_geom_bond_publ_flag
O1 C2 . 1.220(2) yes
O2 C5 . 1.200(2) yes
O3 C5 . 1.345(2) ?
O3 C6 . 1.444(2) ?
N1 C2 . 1.358(2) yes
N1 C3 . 1.398(2) yes
N1 H1A . 0.8600 ?
C1 C2 . 1.485(3) ?
C1 H1B . 0.9600 ?
C1 H1C . 0.9600 ?
C1 H1D . 0.9600 ?
C3 C4 . 1.333(3) yes
C3 C8 . 1.495(3) yes
C4 C5 . 1.463(3) yes
C4 H4 . 0.9300 ?
C6 C7 . 1.496(3) ?
C6 H6A . 0.9700 ?
C6 H6B . 0.9700 ?
C7 H7A . 0.9600 ?
C7 H7B . 0.9600 ?
C7 H7C . 0.9600 ?
C8 H8A . 0.9600 ?
C8 H8B . 0.9600 ?
C8 H8C . 0.9600 ?

loop_
_geom_hbond_atom_site_label_D
_geom_hbond_atom_site_label_H
_geom_hbond_atom_site_label_A
_geom_hbond_site_symmetry_A
_geom_hbond_distance_DH
_geom_hbond_distance_HA
_geom_hbond_distance_DA
_geom_hbond_angle_DHA
N1 H1A O1 4_545 0.86 2.10 2.943(2) 165

loop_
_geom_torsion_atom_site_label_1
_geom_torsion_atom_site_label_2
_geom_torsion_atom_site_label_3
_geom_torsion_atom_site_label_4
_geom_torsion
_geom_torsion_publ_flag
C3 N1 C2 O1 2.3(3) yes
C3 N1 C2 C1 -177.4(2) ?
C2 N1 C3 C4 -7.3(3) ?
C2 N1 C3 C8 171.98(19) ?
N1 C3 C4 C5 179.42(18) ?
C8 C3 C4 C5 0.2(3) yes
C6 O3 C5 O2 -1.5(3) yes
C6 O3 C5 C4 178.83(17) yes
C3 C4 C5 O2 8.7(4) ?
C3 C4 C5 O3 -171.69(19) yes
C5 O3 C6 C7 -178.91(19) yes

loop_
_cod_related_entry_id
_cod_related_entry_database
_cod_related_entry_code
1 ChemSpider 4736933
